data_4066477
loop_
_publ_author_name
'Braunschweig, Holger'
'Matz, Ferdinand'
'Radacki, Krzysztof'
'Schneider, Achim'

_publ_section_title
;
 Reactivity of Platinum Iminoboryl Complexes toward Covalent
 Element&#x2212;Hydrogen Bonds of Opposing Polarity
;
_journal_issue 15
_journal_name_full Organometallics
_journal_page_first 3457
_journal_paper_doi 10.1021/om1004868
_journal_volume 29
_journal_year 2010
_chemical_formula_moiety 'C39 H76 B Br2 N P2 Pt Si'
_chemical_formula_sum 'C39 H76 B Br2 N P2 Pt Si'
_chemical_formula_weight 1014.76
_chemical_name_common
;
?
;
_chemical_name_systematic
;
?
;
_space_group_IT_number 7
_symmetry_cell_setting monoclinic
_symmetry_space_group_name_Hall 'P -2yc'
_symmetry_space_group_name_H-M 'P 1 c 1'
_atom_sites_solution_hydrogens geom
_atom_sites_solution_primary direct
_atom_sites_solution_secondary difmap
_audit_creation_method SHELXL-97
_cell_angle_alpha 90.00
_cell_angle_beta 121.0080(10)
_cell_angle_gamma 90.00
_cell_formula_units_Z 2
_cell_length_a 10.0348(3)
_cell_length_b 14.1218(3)
_cell_length_c 18.4385(4)
_cell_measurement_reflns_used 9696
_cell_measurement_temperature 100(2)
_cell_measurement_theta_max 30.74
_cell_measurement_theta_min 2.77
_cell_volume 2239.51(10)
_computing_cell_refinement 'Saint+ ver. 7.53A (Bruker AXS)'
_computing_data_collection 'APEX2 ver. 2008.3 (Bruker AXS)'
_computing_data_reduction 'Saint+ ver. 7.53A (Bruker AXS)'
_computing_molecular_graphics 'XP ver. 5.1 (Bruker AXS, 1998)'
_computing_publication_material 'SHELXL-97 (Sheldrick, 2008)'
_computing_structure_refinement 'SHELXL-97 (Sheldrick, 1997)'
_computing_structure_solution 'SHELXS-97 (Sheldrick, 1990)'
_diffrn_ambient_temperature 100(2)
_diffrn_measured_fraction_theta_full 0.999
_diffrn_measured_fraction_theta_max 0.829
_diffrn_measurement_device_type 'Bruker APEX-II CCD'
_diffrn_measurement_method '\f and \w scans'
_diffrn_radiation_monochromator 'multi-layer mirror'
_diffrn_radiation_source 'rotating anode'
_diffrn_radiation_type MoK\a
_diffrn_radiation_wavelength 0.71073
_diffrn_reflns_av_R_equivalents 0.0534
_diffrn_reflns_av_sigmaI/netI 0.0320
_diffrn_reflns_limit_h_max 14
_diffrn_reflns_limit_h_min -14
_diffrn_reflns_limit_k_max 20
_diffrn_reflns_limit_k_min -20
_diffrn_reflns_limit_l_max 26
_diffrn_reflns_limit_l_min -26
_diffrn_reflns_number 180432
_diffrn_reflns_theta_full 26.00
_diffrn_reflns_theta_max 32.86
_diffrn_reflns_theta_min 1.93
_exptl_absorpt_coefficient_mu 5.041
_exptl_absorpt_correction_T_max 0.330
_exptl_absorpt_correction_T_min 0.202
_exptl_absorpt_correction_type multi-scan
_exptl_absorpt_process_details 'Sadabs 2008/1 (Brucker 2008)'
_exptl_crystal_colour colorless
_exptl_crystal_density_diffrn 1.505
_exptl_crystal_density_method 'not measured'
_exptl_crystal_description block
_exptl_crystal_F_000 1028
_exptl_crystal_size_max 0.31
_exptl_crystal_size_mid 0.28
_exptl_crystal_size_min 0.22
_refine_diff_density_max 0.651
_refine_diff_density_min -1.032
_refine_diff_density_rms 0.226
_refine_ls_abs_structure_details 'Flack H D (1983), Acta Cryst. A39, 876-881'
_refine_ls_abs_structure_Flack 0.018(2)
_refine_ls_extinction_method none
_refine_ls_goodness_of_fit_ref 1.099
_refine_ls_hydrogen_treatment constr
_refine_ls_matrix_type full
_refine_ls_number_parameters 427
_refine_ls_number_reflns 13220
_refine_ls_number_restraints 2
_refine_ls_restrained_S_all 1.099
_refine_ls_R_factor_all 0.0168
_refine_ls_R_factor_gt 0.0156
_refine_ls_shift/su_max 0.002
_refine_ls_shift/su_mean 0.000
_refine_ls_structure_factor_coef Fsqd
_refine_ls_weighting_details 'calc w=1/[\s2^(Fo2^)+(0.0191P)2^+0.0000P] where P=(Fo2^+2Fc2^)/3'
_refine_ls_weighting_scheme calc
_refine_ls_wR_factor_gt 0.0317
_refine_ls_wR_factor_ref 0.0411
_reflns_number_gt 12814
_reflns_number_total 13220
_reflns_threshold_expression >2sigma(I)
_cod_data_source_file om1004868_si_001.cif
_cod_data_source_block 4
_cod_depositor_comments
;
The following automatic conversions were performed:

'_symmetry_cell_setting' value 'Monoclinic' changed to 'monoclinic'
according to /home/saulius/struct/CIF-dictionaries/cif_core.dic
dictionary named 'cif_core.dic' version 2.4.1 from 2010-06-29.

Automatic conversion script
Id: cif_fix_values 1715 2011-07-08 13:25:40Z adriana 
;
_cod_original_sg_symbol_H-M Pc
_cod_database_code 4066477

loop_
_symmetry_equiv_pos_as_xyz
'x, y, z'
'x, -y, z+1/2'

loop_
_atom_site_label
_atom_site_type_symbol
_atom_site_fract_x
_atom_site_fract_y
_atom_site_fract_z
_atom_site_U_iso_or_equiv
_atom_site_adp_type
_atom_site_occupancy
_atom_site_symmetry_multiplicity
_atom_site_calc_flag
_atom_site_refinement_flags
Pt1 Pt 0.075868(8) 0.280035(4) 0.566598(6) 0.00909(2) Uani 1 1 d .
Br1 Br 0.02852(2) 0.121477(14) 0.696913(14) 0.01481(5) Uani 1 1 d .
Br2 Br -0.04062(3) 0.384997(15) 0.432282(13) 0.01665(5) Uani 1 1 d .
P1 P 0.08845(6) 0.41021(4) 0.64827(3) 0.00946(10) Uani 1 1 d .
P2 P 0.10090(6) 0.15556(4) 0.49129(4) 0.01092(11) Uani 1 1 d .
Si1 Si 0.43560(7) 0.12168(4) 0.82505(4) 0.01556(13) Uani 1 1 d .
N1 N 0.3254(2) 0.18429(14) 0.73109(13) 0.0145(4) Uani 1 1 d .
H1 H 0.3856 0.2163 0.7181 0.017 Uiso 1 1 d R
C1 C 0.6374(3) 0.1608(2) 0.86122(18) 0.0284(6) Uani 1 1 d .
H1A H 0.6675 0.1382 0.8214 0.043 Uiso 1 1 calc R
H1B H 0.7087 0.1346 0.9175 0.043 Uiso 1 1 calc R
H1C H 0.6425 0.2301 0.8638 0.043 Uiso 1 1 calc R
C2 C 0.4145(3) -0.00842(17) 0.80660(18) 0.0276(6) Uani 1 1 d .
H2A H 0.3101 -0.0280 0.7925 0.041 Uiso 1 1 calc R
H2B H 0.4923 -0.0414 0.8579 0.041 Uiso 1 1 calc R
H2C H 0.4299 -0.0244 0.7597 0.041 Uiso 1 1 calc R
C3 C 0.3861(3) 0.15154(19) 0.90606(16) 0.0247(5) Uani 1 1 d .
H3A H 0.3868 0.2205 0.9123 0.037 Uiso 1 1 calc R
H3B H 0.4628 0.1231 0.9603 0.037 Uiso 1 1 calc R
H3C H 0.2825 0.1269 0.8885 0.037 Uiso 1 1 calc R
C11 C -0.0659(2) 0.49897(15) 0.58933(13) 0.0117(4) Uani 1 1 d .
H11 H -0.0498 0.5206 0.5428 0.014 Uiso 1 1 calc R
C12 C -0.2315(3) 0.45841(16) 0.54409(15) 0.0165(5) Uani 1 1 d .
H12A H -0.2360 0.4007 0.5124 0.020 Uiso 1 1 calc R
H12B H -0.2597 0.4406 0.5864 0.020 Uiso 1 1 calc R
C13 C -0.3465(3) 0.53157(18) 0.48327(17) 0.0229(5) Uani 1 1 d .
H13A H -0.3232 0.5450 0.4382 0.027 Uiso 1 1 calc R
H13B H -0.4531 0.5055 0.4562 0.027 Uiso 1 1 calc R
C14 C -0.3385(3) 0.62338(17) 0.52881(17) 0.0228(5) Uani 1 1 d .
H14A H -0.4095 0.6707 0.4871 0.027 Uiso 1 1 calc R
H14B H -0.3733 0.6114 0.5694 0.027 Uiso 1 1 calc R
C15 C -0.1737(3) 0.66263(16) 0.57596(16) 0.0203(5) Uani 1 1 d .
H15A H -0.1703 0.7199 0.6078 0.024 Uiso 1 1 calc R
H15B H -0.1434 0.6813 0.5347 0.024 Uiso 1 1 calc R
C16 C -0.0582(3) 0.58974(15) 0.63722(15) 0.0161(5) Uani 1 1 d .
H16A H -0.0829 0.5748 0.6815 0.019 Uiso 1 1 calc R
H16B H 0.0484 0.6162 0.6653 0.019 Uiso 1 1 calc R
C21 C 0.2685(2) 0.47977(15) 0.68308(13) 0.0114(4) Uani 1 1 d .
H21 H 0.2735 0.5297 0.7229 0.014 Uiso 1 1 calc R
C22 C 0.2697(3) 0.53040(16) 0.60980(14) 0.0159(5) Uani 1 1 d .
H22A H 0.2639 0.4830 0.5687 0.019 Uiso 1 1 calc R
H22B H 0.1776 0.5721 0.5802 0.019 Uiso 1 1 calc R
C23 C 0.4177(3) 0.58948(17) 0.64259(15) 0.0186(5) Uani 1 1 d .
H23A H 0.4172 0.6202 0.5942 0.022 Uiso 1 1 calc R
H23B H 0.4190 0.6399 0.6802 0.022 Uiso 1 1 calc R
C24 C 0.5632(3) 0.52948(18) 0.69083(17) 0.0210(5) Uani 1 1 d .
H24A H 0.6564 0.5704 0.7132 0.025 Uiso 1 1 calc R
H24B H 0.5672 0.4825 0.6521 0.025 Uiso 1 1 calc R
C25 C 0.5637(3) 0.47839(18) 0.76377(16) 0.0209(5) Uani 1 1 d .
H25A H 0.5701 0.5255 0.8052 0.025 Uiso 1 1 calc R
H25B H 0.6564 0.4370 0.7929 0.025 Uiso 1 1 calc R
C26 C 0.4160(2) 0.41822(16) 0.73192(14) 0.0152(4) Uani 1 1 d .
H26A H 0.4172 0.3879 0.7807 0.018 Uiso 1 1 calc R
H26B H 0.4142 0.3675 0.6944 0.018 Uiso 1 1 calc R
C31 C 0.0974(2) 0.38114(15) 0.74926(14) 0.0124(4) Uani 1 1 d .
H31 H 0.1662 0.3243 0.7721 0.015 Uiso 1 1 calc R
C32 C -0.0602(3) 0.34942(16) 0.73520(15) 0.0157(4) Uani 1 1 d .
H32A H -0.1082 0.3031 0.6882 0.019 Uiso 1 1 calc R
H32B H -0.1305 0.4047 0.7193 0.019 Uiso 1 1 calc R
C33 C -0.0397(3) 0.30407(18) 0.81595(17) 0.0217(5) Uani 1 1 d .
H33A H -0.1425 0.2851 0.8065 0.026 Uiso 1 1 calc R
H33B H 0.0252 0.2465 0.8298 0.026 Uiso 1 1 calc R
C34 C 0.0373(3) 0.37375(17) 0.88960(16) 0.0242(6) Uani 1 1 d .
H34A H -0.0346 0.4271 0.8789 0.029 Uiso 1 1 calc R
H34B H 0.0580 0.3416 0.9421 0.029 Uiso 1 1 calc R
C35 C 0.1884(3) 0.41197(17) 0.90174(15) 0.0202(5) Uani 1 1 d .
H35A H 0.2656 0.3600 0.9211 0.024 Uiso 1 1 calc R
H35B H 0.2294 0.4610 0.9465 0.024 Uiso 1 1 calc R
C36 C 0.1688(3) 0.45467(16) 0.82079(14) 0.0161(5) Uani 1 1 d .
H36A H 0.2712 0.4751 0.8307 0.019 Uiso 1 1 calc R
H36B H 0.1004 0.5110 0.8043 0.019 Uiso 1 1 calc R
C41 C -0.0542(3) 0.15399(15) 0.37853(14) 0.0140(4) Uani 1 1 d .
H41 H -0.0403 0.2149 0.3556 0.017 Uiso 1 1 calc R
C42 C -0.0457(3) 0.07773(16) 0.32179(14) 0.0159(5) Uani 1 1 d .
H42A H -0.0710 0.0151 0.3357 0.019 Uiso 1 1 calc R
H42B H 0.0611 0.0748 0.3317 0.019 Uiso 1 1 calc R
C43 C -0.1614(3) 0.10136(19) 0.22846(16) 0.0238(5) Uani 1 1 d .
H43A H -0.1297 0.1612 0.2136 0.029 Uiso 1 1 calc R
H43B H -0.1589 0.0505 0.1922 0.029 Uiso 1 1 calc R
C44 C -0.3264(3) 0.11162(19) 0.21112(16) 0.0249(6) Uani 1 1 d .
H44A H -0.3632 0.0495 0.2188 0.030 Uiso 1 1 calc R
H44B H -0.3961 0.1316 0.1517 0.030 Uiso 1 1 calc R
C45 C -0.3345(3) 0.18404(18) 0.27009(15) 0.0214(5) Uani 1 1 d .
H45A H -0.3104 0.2477 0.2575 0.026 Uiso 1 1 calc R
H45B H -0.4413 0.1856 0.2601 0.026 Uiso 1 1 calc R
C46 C -0.2202(3) 0.15988(16) 0.36247(15) 0.0153(4) Uani 1 1 d .
H46A H -0.2490 0.0985 0.3765 0.018 Uiso 1 1 calc R
H46B H -0.2249 0.2091 0.3993 0.018 Uiso 1 1 calc R
C51 C 0.1219(3) 0.03418(15) 0.53595(15) 0.0133(4) Uani 1 1 d .
H51 H 0.1891 0.0414 0.5987 0.016 Uiso 1 1 calc R
C52 C -0.0330(3) -0.00469(15) 0.51997(15) 0.0142(4) Uani 1 1 d .
H52A H -0.1015 -0.0192 0.4591 0.017 Uiso 1 1 calc R
H52B H -0.0853 0.0436 0.5356 0.017 Uiso 1 1 calc R
C53 C -0.0061(3) -0.09503(15) 0.57243(15) 0.0176(5) Uani 1 1 d .
H53A H 0.0570 -0.0795 0.6334 0.021 Uiso 1 1 calc R
H53B H -0.1074 -0.1201 0.5608 0.021 Uiso 1 1 calc R
C54 C 0.0768(3) -0.17001(16) 0.55112(16) 0.0199(5) Uani 1 1 d .
H54A H 0.0077 -0.1913 0.4920 0.024 Uiso 1 1 calc R
H54B H 0.0998 -0.2254 0.5887 0.024 Uiso 1 1 calc R
C55 C 0.2282(3) -0.13218(15) 0.56143(16) 0.0183(5) Uani 1 1 d .
H55A H 0.2740 -0.1808 0.5421 0.022 Uiso 1 1 calc R
H55B H 0.3030 -0.1197 0.6221 0.022 Uiso 1 1 calc R
C56 C 0.2019(3) -0.04103(15) 0.51088(16) 0.0163(5) Uani 1 1 d .
H56A H 0.1363 -0.0548 0.4496 0.020 Uiso 1 1 calc R
H56B H 0.3030 -0.0164 0.5218 0.020 Uiso 1 1 calc R
C61 C 0.2817(3) 0.16792(16) 0.48829(15) 0.0158(5) Uani 1 1 d .
H61 H 0.2850 0.1129 0.4551 0.019 Uiso 1 1 calc R
C62 C 0.2924(3) 0.25752(18) 0.44469(18) 0.0220(5) Uani 1 1 d .
H62A H 0.2943 0.3141 0.4769 0.026 Uiso 1 1 calc R
H62B H 0.2000 0.2620 0.3870 0.026 Uiso 1 1 calc R
C63 C 0.4402(3) 0.2547(2) 0.4397(2) 0.0280(6) Uani 1 1 d .
H63A H 0.4318 0.2023 0.4019 0.034 Uiso 1 1 calc R
H63B H 0.4492 0.3147 0.4148 0.034 Uiso 1 1 calc R
C64 C 0.5867(3) 0.2407(2) 0.5264(2) 0.0318(7) Uani 1 1 d .
H64A H 0.6774 0.2333 0.5193 0.038 Uiso 1 1 calc R
H64B H 0.6042 0.2977 0.5615 0.038 Uiso 1 1 calc R
C65 C 0.5739(4) 0.15401(17) 0.5718(2) 0.0288(5) Uani 1 1 d .
H65A H 0.6665 0.1502 0.6295 0.035 Uiso 1 1 calc R
H65B H 0.5702 0.0960 0.5407 0.035 Uiso 1 1 calc R
C66 C 0.4267(3) 0.16049(18) 0.57707(16) 0.0196(5) Uani 1 1 d .
H66A H 0.4332 0.2168 0.6108 0.023 Uiso 1 1 calc R
H66B H 0.4187 0.1036 0.6060 0.023 Uiso 1 1 calc R
B1 B 0.1673(3) 0.19819(18) 0.66990(17) 0.0138(5) Uani 1 1 d .

loop_
_atom_site_aniso_label
_atom_site_aniso_U_11
_atom_site_aniso_U_22
_atom_site_aniso_U_33
_atom_site_aniso_U_23
_atom_site_aniso_U_13
_atom_site_aniso_U_12
Pt1 0.00924(3) 0.00782(3) 0.00931(4) -0.00036(3) 0.00414(3) -0.00037(3)
Br1 0.01575(11) 0.01284(10) 0.01833(11) -0.00068(8) 0.01055(9) -0.00238(8)
Br2 0.02603(12) 0.01047(10) 0.01115(11) 0.00091(8) 0.00795(10) 0.00151(8)
P1 0.0092(2) 0.0092(2) 0.0095(3) -0.0001(2) 0.0045(2) -0.00045(19)
P2 0.0107(3) 0.0089(2) 0.0137(3) -0.0019(2) 0.0066(2) -0.0018(2)
Si1 0.0141(3) 0.0153(3) 0.0151(3) 0.0049(2) 0.0060(3) 0.0033(2)
N1 0.0122(9) 0.0143(9) 0.0171(10) 0.0027(8) 0.0076(8) 0.0001(7)
C1 0.0158(12) 0.0343(15) 0.0286(14) 0.0073(12) 0.0068(11) 0.0035(11)
C2 0.0318(14) 0.0159(12) 0.0307(15) 0.0065(10) 0.0130(12) 0.0075(10)
C3 0.0248(13) 0.0302(14) 0.0176(12) -0.0001(11) 0.0099(11) -0.0036(11)
C11 0.0108(10) 0.0124(10) 0.0117(11) 0.0020(8) 0.0056(9) -0.0001(8)
C12 0.0121(11) 0.0151(11) 0.0193(12) 0.0004(9) 0.0060(9) -0.0016(8)
C13 0.0110(11) 0.0271(13) 0.0227(13) 0.0053(11) 0.0031(10) 0.0022(10)
C14 0.0202(12) 0.0206(12) 0.0304(14) 0.0108(10) 0.0151(11) 0.0092(10)
C15 0.0241(13) 0.0139(11) 0.0242(13) 0.0029(9) 0.0134(11) 0.0052(9)
C16 0.0173(11) 0.0123(10) 0.0178(12) -0.0011(9) 0.0083(10) 0.0019(8)
C21 0.0101(10) 0.0132(10) 0.0095(10) -0.0012(8) 0.0040(8) -0.0015(8)
C22 0.0140(11) 0.0177(11) 0.0136(11) 0.0022(9) 0.0054(9) -0.0032(9)
C23 0.0189(12) 0.0194(11) 0.0187(12) 0.0012(9) 0.0104(10) -0.0065(9)
C24 0.0156(12) 0.0262(13) 0.0240(13) 0.0013(11) 0.0123(10) -0.0046(10)
C25 0.0099(11) 0.0283(13) 0.0210(13) 0.0037(10) 0.0055(10) -0.0025(9)
C26 0.0112(10) 0.0176(11) 0.0145(11) 0.0011(9) 0.0051(9) -0.0014(8)
C31 0.0129(11) 0.0143(10) 0.0111(10) 0.0010(8) 0.0069(9) 0.0016(8)
C32 0.0177(11) 0.0149(11) 0.0184(11) -0.0002(9) 0.0120(10) -0.0007(9)
C33 0.0334(15) 0.0168(11) 0.0267(14) -0.0003(10) 0.0239(12) -0.0029(10)
C34 0.0447(16) 0.0177(12) 0.0243(14) -0.0016(10) 0.0278(13) -0.0032(11)
C35 0.0291(13) 0.0201(12) 0.0128(11) -0.0015(9) 0.0119(10) 0.0022(10)
C36 0.0173(11) 0.0183(11) 0.0124(11) -0.0033(9) 0.0075(9) -0.0031(9)
C41 0.0151(11) 0.0123(10) 0.0137(11) -0.0008(8) 0.0069(9) -0.0009(8)
C42 0.0192(12) 0.0147(10) 0.0152(11) -0.0035(9) 0.0098(10) -0.0004(9)
C43 0.0303(14) 0.0257(13) 0.0150(12) -0.0021(10) 0.0112(11) 0.0041(11)
C44 0.0221(13) 0.0303(14) 0.0138(12) -0.0018(10) 0.0031(10) 0.0033(11)
C45 0.0199(12) 0.0208(12) 0.0180(12) 0.0010(10) 0.0059(10) 0.0042(10)
C46 0.0139(11) 0.0144(11) 0.0138(11) -0.0031(9) 0.0044(9) -0.0003(9)
C51 0.0119(10) 0.0121(10) 0.0156(11) -0.0014(8) 0.0069(9) -0.0001(8)
C52 0.0138(11) 0.0112(10) 0.0177(11) 0.0014(9) 0.0081(9) -0.0010(8)
C53 0.0199(12) 0.0109(10) 0.0216(13) 0.0005(9) 0.0105(10) -0.0021(9)
C54 0.0210(11) 0.0132(10) 0.0237(15) -0.0003(9) 0.0102(11) 0.0005(10)
C55 0.0180(12) 0.0105(10) 0.0253(13) -0.0004(9) 0.0104(10) 0.0027(9)
C56 0.0166(11) 0.0110(10) 0.0238(12) -0.0024(9) 0.0123(10) 0.0005(8)
C61 0.0170(11) 0.0126(10) 0.0224(12) -0.0025(9) 0.0133(10) -0.0032(8)
C62 0.0249(13) 0.0182(11) 0.0306(15) 0.0015(11) 0.0198(12) -0.0034(10)
C63 0.0319(15) 0.0238(13) 0.0418(17) -0.0023(13) 0.0287(14) -0.0070(12)
C64 0.0263(15) 0.0290(14) 0.051(2) -0.0101(14) 0.0277(15) -0.0120(12)
C65 0.0157(10) 0.0324(12) 0.0397(15) -0.0016(15) 0.0152(10) -0.0022(14)
C66 0.0140(11) 0.0207(12) 0.0254(13) -0.0045(10) 0.0112(10) -0.0048(9)
B1 0.0152(12) 0.0104(11) 0.0171(13) -0.0052(10) 0.0093(11) -0.0017(9)

loop_
_atom_type_symbol
_atom_type_description
_atom_type_scat_dispersion_real
_atom_type_scat_dispersion_imag
_atom_type_scat_source
C C 0.0033 0.0016 'International Tables Vol C Tables 4.2.6.8 and 6.1.1.4'
H H 0.0000 0.0000 'International Tables Vol C Tables 4.2.6.8 and 6.1.1.4'
B B 0.0013 0.0007 'International Tables Vol C Tables 4.2.6.8 and 6.1.1.4'
Br Br -0.2901 2.4595 'International Tables Vol C Tables 4.2.6.8 and 6.1.1.4'
N N 0.0061 0.0033 'International Tables Vol C Tables 4.2.6.8 and 6.1.1.4'
P P 0.1023 0.0942 'International Tables Vol C Tables 4.2.6.8 and 6.1.1.4'
Pt Pt -1.7033 8.3905 'International Tables Vol C Tables 4.2.6.8 and 6.1.1.4'
Si Si 0.0817 0.0704 'International Tables Vol C Tables 4.2.6.8 and 6.1.1.4'

loop_
_geom_angle_atom_site_label_1
_geom_angle_atom_site_label_2
_geom_angle_atom_site_label_3
_geom_angle
B1 Pt1 P2 89.67(7)
B1 Pt1 P1 89.71(7)
P2 Pt1 P1 171.599(19)
B1 Pt1 Br2 179.35(7)
P2 Pt1 Br2 89.770(15)
P1 Pt1 Br2 90.799(14)
C11 P1 C21 102.46(10)
C11 P1 C31 109.35(10)
C21 P1 C31 103.53(10)
C11 P1 Pt1 113.80(7)
C21 P1 Pt1 111.02(7)
C31 P1 Pt1 115.42(7)
C41 P2 C61 103.77(10)
C41 P2 C51 108.89(10)
C61 P2 C51 102.12(10)
C41 P2 Pt1 113.11(7)
C61 P2 Pt1 110.76(7)
C51 P2 Pt1 116.87(7)
N1 Si1 C3 113.00(11)
N1 Si1 C2 111.43(11)
C3 Si1 C2 108.67(13)
N1 Si1 C1 102.82(11)
C3 Si1 C1 109.80(13)
C2 Si1 C1 111.04(13)
B1 N1 Si1 138.01(18)
B1 N1 H1 111.0
Si1 N1 H1 111.0
Si1 C1 H1A 109.5
Si1 C1 H1B 109.5
H1A C1 H1B 109.5
Si1 C1 H1C 109.5
H1A C1 H1C 109.5
H1B C1 H1C 109.5
Si1 C2 H2A 109.5
Si1 C2 H2B 109.5
H2A C2 H2B 109.5
Si1 C2 H2C 109.5
H2A C2 H2C 109.5
H2B C2 H2C 109.5
Si1 C3 H3A 109.5
Si1 C3 H3B 109.5
H3A C3 H3B 109.5
Si1 C3 H3C 109.5
H3A C3 H3C 109.5
H3B C3 H3C 109.5
C12 C11 C16 110.10(18)
C12 C11 P1 114.26(15)
C16 C11 P1 116.69(15)
C12 C11 H11 104.8
C16 C11 H11 104.8
P1 C11 H11 104.8
C13 C12 C11 110.14(18)
C13 C12 H12A 109.6
C11 C12 H12A 109.6
C13 C12 H12B 109.6
C11 C12 H12B 109.6
H12A C12 H12B 108.1
C14 C13 C12 111.5(2)
C14 C13 H13A 109.3
C12 C13 H13A 109.3
C14 C13 H13B 109.3
C12 C13 H13B 109.3
H13A C13 H13B 108.0
C15 C14 C13 110.94(19)
C15 C14 H14A 109.5
C13 C14 H14A 109.5
C15 C14 H14B 109.5
C13 C14 H14B 109.5
H14A C14 H14B 108.0
C14 C15 C16 111.37(19)
C14 C15 H15A 109.4
C16 C15 H15A 109.4
C14 C15 H15B 109.4
C16 C15 H15B 109.4
H15A C15 H15B 108.0
C15 C16 C11 110.08(18)
C15 C16 H16A 109.6
C11 C16 H16A 109.6
C15 C16 H16B 109.6
C11 C16 H16B 109.6
H16A C16 H16B 108.2
C22 C21 C26 109.64(17)
C22 C21 P1 112.96(14)
C26 C21 P1 111.92(15)
C22 C21 H21 107.3
C26 C21 H21 107.3
P1 C21 H21 107.3
C23 C22 C21 110.64(18)
C23 C22 H22A 109.5
C21 C22 H22A 109.5
C23 C22 H22B 109.5
C21 C22 H22B 109.5
H22A C22 H22B 108.1
C24 C23 C22 111.85(19)
C24 C23 H23A 109.2
C22 C23 H23A 109.2
C24 C23 H23B 109.2
C22 C23 H23B 109.2
H23A C23 H23B 107.9
C23 C24 C25 110.23(19)
C23 C24 H24A 109.6
C25 C24 H24A 109.6
C23 C24 H24B 109.6
C25 C24 H24B 109.6
H24A C24 H24B 108.1
C24 C25 C26 111.1(2)
C24 C25 H25A 109.4
C26 C25 H25A 109.4
C24 C25 H25B 109.4
C26 C25 H25B 109.4
H25A C25 H25B 108.0
C25 C26 C21 110.93(18)
C25 C26 H26A 109.5
C21 C26 H26A 109.5
C25 C26 H26B 109.5
C21 C26 H26B 109.5
H26A C26 H26B 108.0
C32 C31 C36 109.12(18)
C32 C31 P1 112.42(15)
C36 C31 P1 118.05(15)
C32 C31 H31 105.4
C36 C31 H31 105.4
P1 C31 H31 105.4
C31 C32 C33 110.3(2)
C31 C32 H32A 109.6
C33 C32 H32A 109.6
C31 C32 H32B 109.6
C33 C32 H32B 109.6
H32A C32 H32B 108.1
C34 C33 C32 110.34(19)
C34 C33 H33A 109.6
C32 C33 H33A 109.6
C34 C33 H33B 109.6
C32 C33 H33B 109.6
H33A C33 H33B 108.1
C35 C34 C33 111.8(2)
C35 C34 H34A 109.3
C33 C34 H34A 109.3
C35 C34 H34B 109.3
C33 C34 H34B 109.3
H34A C34 H34B 107.9
C34 C35 C36 112.4(2)
C34 C35 H35A 109.1
C36 C35 H35A 109.1
C34 C35 H35B 109.1
C36 C35 H35B 109.1
H35A C35 H35B 107.8
C35 C36 C31 109.93(18)
C35 C36 H36A 109.7
C31 C36 H36A 109.7
C35 C36 H36B 109.7
C31 C36 H36B 109.7
H36A C36 H36B 108.2
C42 C41 C46 110.02(18)
C42 C41 P2 117.73(16)
C46 C41 P2 114.68(15)
C42 C41 H41 104.2
C46 C41 H41 104.2
P2 C41 H41 104.2
C41 C42 C43 109.61(18)
C41 C42 H42A 109.7
C43 C42 H42A 109.7
C41 C42 H42B 109.7
C43 C42 H42B 109.7
H42A C42 H42B 108.2
C44 C43 C42 111.6(2)
C44 C43 H43A 109.3
C42 C43 H43A 109.3
C44 C43 H43B 109.3
C42 C43 H43B 109.3
H43A C43 H43B 108.0
C43 C44 C45 111.4(2)
C43 C44 H44A 109.3
C45 C44 H44A 109.3
C43 C44 H44B 109.3
C45 C44 H44B 109.3
H44A C44 H44B 108.0
C46 C45 C44 111.17(19)
C46 C45 H45A 109.4
C44 C45 H45A 109.4
C46 C45 H45B 109.4
C44 C45 H45B 109.4
H45A C45 H45B 108.0
C45 C46 C41 110.16(19)
C45 C46 H46A 109.6
C41 C46 H46A 109.6
C45 C46 H46B 109.6
C41 C46 H46B 109.6
H46A C46 H46B 108.1
C52 C51 C56 109.30(18)
C52 C51 P2 111.87(15)
C56 C51 P2 117.35(15)
C52 C51 H51 105.8
C56 C51 H51 105.8
P2 C51 H51 105.8
C51 C52 C53 110.20(18)
C51 C52 H52A 109.6
C53 C52 H52A 109.6
C51 C52 H52B 109.6
C53 C52 H52B 109.6
H52A C52 H52B 108.1
C54 C53 C52 110.95(19)
C54 C53 H53A 109.4
C52 C53 H53A 109.4
C54 C53 H53B 109.4
C52 C53 H53B 109.4
H53A C53 H53B 108.0
C53 C54 C55 111.50(19)
C53 C54 H54A 109.3
C55 C54 H54A 109.3
C53 C54 H54B 109.3
C55 C54 H54B 109.3
H54A C54 H54B 108.0
C54 C55 C56 111.74(19)
C54 C55 H55A 109.3
C56 C55 H55A 109.3
C54 C55 H55B 109.3
C56 C55 H55B 109.3
H55A C55 H55B 107.9
C55 C56 C51 110.51(19)
C55 C56 H56A 109.5
C51 C56 H56A 109.5
C55 C56 H56B 109.5
C51 C56 H56B 109.5
H56A C56 H56B 108.1
C62 C61 C66 109.37(19)
C62 C61 P2 115.36(16)
C66 C61 P2 111.55(16)
C62 C61 H61 106.7
C66 C61 H61 106.7
P2 C61 H61 106.7
C61 C62 C63 110.0(2)
C61 C62 H62A 109.7
C63 C62 H62A 109.7
C61 C62 H62B 109.7
C63 C62 H62B 109.7
H62A C62 H62B 108.2
C64 C63 C62 112.4(2)
C64 C63 H63A 109.1
C62 C63 H63A 109.1
C64 C63 H63B 109.1
C62 C63 H63B 109.1
H63A C63 H63B 107.9
C65 C64 C63 111.7(2)
C65 C64 H64A 109.3
C63 C64 H64A 109.3
C65 C64 H64B 109.3
C63 C64 H64B 109.3
H64A C64 H64B 107.9
C64 C65 C66 110.1(2)
C64 C65 H65A 109.6
C66 C65 H65A 109.6
C64 C65 H65B 109.6
C66 C65 H65B 109.6
H65A C65 H65B 108.2
C65 C66 C61 110.6(2)
C65 C66 H66A 109.5
C61 C66 H66A 109.5
C65 C66 H66B 109.5
C61 C66 H66B 109.5
H66A C66 H66B 108.1
N1 B1 Pt1 128.14(18)
N1 B1 Br1 111.30(18)
Pt1 B1 Br1 120.56(13)

loop_
_geom_bond_atom_site_label_1
_geom_bond_atom_site_label_2
_geom_bond_distance
Pt1 B1 2.001(3)
Pt1 P2 2.3325(5)
Pt1 P1 2.3382(5)
Pt1 Br2 2.5912(2)
Br1 B1 2.019(3)
P1 C11 1.848(2)
P1 C21 1.857(2)
P1 C31 1.863(2)
P2 C41 1.847(2)
P2 C61 1.851(2)
P2 C51 1.866(2)
Si1 N1 1.741(2)
Si1 C3 1.849(3)
Si1 C2 1.861(3)
Si1 C1 1.860(3)
N1 B1 1.409(3)
N1 H1 0.8798
C1 H1A 0.9800
C1 H1B 0.9800
C1 H1C 0.9800
C2 H2A 0.9800
C2 H2B 0.9800
C2 H2C 0.9800
C3 H3A 0.9800
C3 H3B 0.9800
C3 H3C 0.9800
C11 C12 1.535(3)
C11 C16 1.536(3)
C11 H11 1.0000
C12 C13 1.524(3)
C12 H12A 0.9900
C12 H12B 0.9900
C13 C14 1.524(4)
C13 H13A 0.9900
C13 H13B 0.9900
C14 C15 1.523(4)
C14 H14A 0.9900
C14 H14B 0.9900
C15 C16 1.526(3)
C15 H15A 0.9900
C15 H15B 0.9900
C16 H16A 0.9900
C16 H16B 0.9900
C21 C22 1.534(3)
C21 C26 1.544(3)
C21 H21 1.0000
C22 C23 1.530(3)
C22 H22A 0.9900
C22 H22B 0.9900
C23 C24 1.518(3)
C23 H23A 0.9900
C23 H23B 0.9900
C24 C25 1.524(3)
C24 H24A 0.9900
C24 H24B 0.9900
C25 C26 1.539(3)
C25 H25A 0.9900
C25 H25B 0.9900
C26 H26A 0.9900
C26 H26B 0.9900
C31 C32 1.532(3)
C31 C36 1.535(3)
C31 H31 1.0000
C32 C33 1.534(3)
C32 H32A 0.9900
C32 H32B 0.9900
C33 C34 1.526(4)
C33 H33A 0.9900
C33 H33B 0.9900
C34 C35 1.513(4)
C34 H34A 0.9900
C34 H34B 0.9900
C35 C36 1.526(3)
C35 H35A 0.9900
C35 H35B 0.9900
C36 H36A 0.9900
C36 H36B 0.9900
C41 C42 1.534(3)
C41 C46 1.536(3)
C41 H41 1.0000
C42 C43 1.537(3)
C42 H42A 0.9900
C42 H42B 0.9900
C43 C44 1.523(4)
C43 H43A 0.9900
C43 H43B 0.9900
C44 C45 1.525(4)
C44 H44A 0.9900
C44 H44B 0.9900
C45 C46 1.523(3)
C45 H45A 0.9900
C45 H45B 0.9900
C46 H46A 0.9900
C46 H46B 0.9900
C51 C52 1.528(3)
C51 C56 1.539(3)
C51 H51 1.0000
C52 C53 1.539(3)
C52 H52A 0.9900
C52 H52B 0.9900
C53 C54 1.518(3)
C53 H53A 0.9900
C53 H53B 0.9900
C54 C55 1.527(3)
C54 H54A 0.9900
C54 H54B 0.9900
C55 C56 1.530(3)
C55 H55A 0.9900
C55 H55B 0.9900
C56 H56A 0.9900
C56 H56B 0.9900
C61 C62 1.532(3)
C61 C66 1.534(3)
C61 H61 1.0000
C62 C63 1.532(4)
C62 H62A 0.9900
C62 H62B 0.9900
C63 C64 1.528(4)
C63 H63A 0.9900
C63 H63B 0.9900
C64 C65 1.525(4)
C64 H64A 0.9900
C64 H64B 0.9900
C65 C66 1.533(4)
C65 H65A 0.9900
C65 H65B 0.9900
C66 H66A 0.9900
C66 H66B 0.9900

loop_
_geom_torsion_atom_site_label_1
_geom_torsion_atom_site_label_2
_geom_torsion_atom_site_label_3
_geom_torsion_atom_site_label_4
_geom_torsion
B1 Pt1 P1 C11 -149.43(10)
Br2 Pt1 P1 C11 30.98(7)
B1 Pt1 P1 C21 95.60(10)
Br2 Pt1 P1 C21 -83.99(7)
B1 Pt1 P1 C31 -21.80(11)
Br2 Pt1 P1 C31 158.62(8)
B1 Pt1 P2 C41 147.29(11)
Br2 Pt1 P2 C41 -33.04(8)
B1 Pt1 P2 C61 -96.70(11)
Br2 Pt1 P2 C61 82.96(8)
B1 Pt1 P2 C51 19.65(11)
Br2 Pt1 P2 C51 -160.69(8)
C3 Si1 N1 B1 -56.9(3)
C2 Si1 N1 B1 65.8(3)
C1 Si1 N1 B1 -175.2(3)
C21 P1 C11 C12 173.67(16)
C31 P1 C11 C12 -76.96(18)
Pt1 P1 C11 C12 53.74(17)
C21 P1 C11 C16 -55.90(18)
C31 P1 C11 C16 53.46(18)
Pt1 P1 C11 C16 -175.83(14)
C16 C11 C12 C13 58.1(2)
P1 C11 C12 C13 -168.33(16)
C11 C12 C13 C14 -56.9(3)
C12 C13 C14 C15 55.5(3)
C13 C14 C15 C16 -55.6(3)
C14 C15 C16 C11 57.1(3)
C12 C11 C16 C15 -58.2(2)
P1 C11 C16 C15 169.47(15)
C11 P1 C21 C22 -53.59(17)
C31 P1 C21 C22 -167.31(15)
Pt1 P1 C21 C22 68.26(16)
C11 P1 C21 C26 -177.92(15)
C31 P1 C21 C26 68.36(17)
Pt1 P1 C21 C26 -56.07(16)
C26 C21 C22 C23 -56.6(2)
P1 C21 C22 C23 177.84(15)
C21 C22 C23 C24 57.6(3)
C22 C23 C24 C25 -56.8(3)
C23 C24 C25 C26 56.2(3)
C24 C25 C26 C21 -56.9(3)
C22 C21 C26 C25 56.6(2)
P1 C21 C26 C25 -177.26(16)
C11 P1 C31 C32 54.47(17)
C21 P1 C31 C32 163.12(15)
Pt1 P1 C31 C32 -75.36(15)
C11 P1 C31 C36 -73.93(18)
C21 P1 C31 C36 34.71(19)
Pt1 P1 C31 C36 156.24(14)
C36 C31 C32 C33 -60.6(2)
P1 C31 C32 C33 166.44(16)
C31 C32 C33 C34 58.0(3)
C32 C33 C34 C35 -54.0(3)
C33 C34 C35 C36 53.7(3)
C34 C35 C36 C31 -55.9(3)
C32 C31 C36 C35 58.8(2)
P1 C31 C36 C35 -171.25(16)
C61 P2 C41 C42 57.28(18)
C51 P2 C41 C42 -50.93(19)
Pt1 P2 C41 C42 177.36(14)
C61 P2 C41 C46 -170.86(16)
C51 P2 C41 C46 80.93(17)
Pt1 P2 C41 C46 -50.78(17)
C46 C41 C42 C43 58.6(2)
P2 C41 C42 C43 -167.50(17)
C41 C42 C43 C44 -56.5(3)
C42 C43 C44 C45 54.7(3)
C43 C44 C45 C46 -54.9(3)
C44 C45 C46 C41 57.2(3)
C42 C41 C46 C45 -59.4(2)
P2 C41 C46 C45 165.16(16)
C41 P2 C51 C52 -53.21(18)
C61 P2 C51 C52 -162.53(16)
Pt1 P2 C51 C52 76.46(16)
C41 P2 C51 C56 74.28(19)
C61 P2 C51 C56 -35.0(2)
Pt1 P2 C51 C56 -156.05(14)
C56 C51 C52 C53 59.7(2)
P2 C51 C52 C53 -168.64(15)
C51 C52 C53 C54 -58.2(2)
C52 C53 C54 C55 54.7(3)
C53 C54 C55 C56 -53.8(3)
C54 C55 C56 C51 55.7(3)
C52 C51 C56 C55 -58.5(2)
P2 C51 C56 C55 172.78(16)
C41 P2 C61 C62 60.2(2)
C51 P2 C61 C62 173.37(18)
Pt1 P2 C61 C62 -61.47(19)
C41 P2 C61 C66 -174.23(16)
C51 P2 C61 C66 -61.05(18)
Pt1 P2 C61 C66 64.10(16)
C66 C61 C62 C63 58.2(3)
P2 C61 C62 C63 -175.06(18)
C61 C62 C63 C64 -55.3(3)
C62 C63 C64 C65 53.6(3)
C63 C64 C65 C66 -54.4(3)
C64 C65 C66 C61 58.5(3)
C62 C61 C66 C65 -60.8(3)
P2 C61 C66 C65 170.42(16)
Si1 N1 B1 Pt1 178.48(14)
Si1 N1 B1 Br1 -1.9(3)
P2 Pt1 B1 N1 86.6(2)
P1 Pt1 B1 N1 -85.0(2)
P2 Pt1 B1 Br1 -92.99(13)
P1 Pt1 B1 Br1 95.39(13)
